data_7244719
loop_
_publ_author_name
'Qiao, Shen'
'Wang, Jianhua'
'Yu, Yanwu'
'Liu, Yucun'
'Yang, Zongwei'
'Li, Hongzhen'

_publ_section_title
;
 Two novel TNB energetic cocrystals with low melting point: a potential
 strategy to construct melt cast explosive carriers
;
_journal_name_full CrystEngComm
_journal_paper_doi 10.1039/D2CE00025C
_journal_year 2022
_chemical_absolute_configuration unk
_chemical_formula_sum 'C9 H6 N8 O10'
_chemical_formula_weight 386.22
_space_group_crystal_system orthorhombic
_space_group_IT_number 19
_space_group_name_Hall 'P 2ac 2ab'
_space_group_name_H-M_alt 'P 21 21 21'
_atom_sites_solution_hydrogens geom
_audit_creation_method SHELXL-2013
_audit_update_record
;
2021-12-01 deposited with the CCDC.	2022-03-30 downloaded from the CCDC.
;
_cell_angle_alpha 90
_cell_angle_beta 90
_cell_angle_gamma 90
_cell_formula_units_Z 4
_cell_length_a 6.7852(17)
_cell_length_b 11.054(3)
_cell_length_c 20.043(5)
_cell_measurement_reflns_used 1715
_cell_measurement_temperature 296(2)
_cell_measurement_theta_max 42.761
_cell_measurement_theta_min 5.487
_cell_volume 1503.3(7)
_computing_cell_refinement 'Bruker SAINT'
_computing_data_collection 'Bruker APEX2'
_computing_data_reduction 'Bruker SAINT'
_computing_molecular_graphics 'Bruker SHELXTL'
_computing_publication_material 'Bruker SHELXTL'
_computing_structure_refinement 'SHELXL-2013 (Sheldrick, 2013)'
_computing_structure_solution 'SHELXS-97 (Sheldrick, 2008)'
_diffrn_ambient_temperature 296(2)
_diffrn_measured_fraction_theta_full 1.000
_diffrn_measured_fraction_theta_max 1.000
_diffrn_measurement_device_type 'Bruker APEX-II CCD'
_diffrn_measurement_method '\f and \w scans'
_diffrn_radiation_type MoK\a
_diffrn_radiation_wavelength 0.71073
_diffrn_reflns_av_R_equivalents 0.0513
_diffrn_reflns_av_unetI/netI 0.0475
_diffrn_reflns_Laue_measured_fraction_full 1.000
_diffrn_reflns_Laue_measured_fraction_max 1.000
_diffrn_reflns_limit_h_max 8
_diffrn_reflns_limit_h_min -6
_diffrn_reflns_limit_k_max 12
_diffrn_reflns_limit_k_min -13
_diffrn_reflns_limit_l_max 24
_diffrn_reflns_limit_l_min -24
_diffrn_reflns_number 10367
_diffrn_reflns_point_group_measured_fraction_full 1.000
_diffrn_reflns_point_group_measured_fraction_max 1.000
_diffrn_reflns_theta_full 25.242
_diffrn_reflns_theta_max 25.496
_diffrn_reflns_theta_min 2.032
_exptl_absorpt_coefficient_mu 0.157
_exptl_absorpt_correction_T_max 0.7456
_exptl_absorpt_correction_T_min 0.5757
_exptl_absorpt_correction_type multi-scan
_exptl_absorpt_process_details sadabs
_exptl_crystal_colour colorless
_exptl_crystal_density_diffrn 1.706
_exptl_crystal_description prismatic
_exptl_crystal_F_000 784
_exptl_crystal_size_max 0.200
_exptl_crystal_size_mid 0.160
_exptl_crystal_size_min 0.120
_refine_diff_density_max 0.178
_refine_diff_density_min -0.190
_refine_diff_density_rms 0.041
_refine_ls_abs_structure_details
; 
 Flack x determined using 623 quotients [(I+)-(I-)]/[(I+)+(I-)] 
 (Parsons and Flack (2004), Acta Cryst. A60, s61). 
;
_refine_ls_abs_structure_Flack 1.2(10)
_refine_ls_extinction_expression Fc^*^=kFc[1+0.001xFc^2^\l^3^/sin(2\q)]^-1/4^
_refine_ls_extinction_method SHELXL
_refine_ls_goodness_of_fit_ref 1.037
_refine_ls_hydrogen_treatment constr
_refine_ls_matrix_type full
_refine_ls_number_parameters 246
_refine_ls_number_reflns 2796
_refine_ls_number_restraints 0
_refine_ls_restrained_S_all 1.037
_refine_ls_R_factor_all 0.0838
_refine_ls_R_factor_gt 0.0399
_refine_ls_shift/su_max 0.000
_refine_ls_shift/su_mean 0.000
_refine_ls_structure_factor_coef Fsqd
_refine_ls_weighting_details 'w=1/[\s^2^(Fo^2^)+(0.0566P)^2^] where P=(Fo^2^+2Fc^2^)/3'
_refine_ls_weighting_scheme calc
_refine_ls_wR_factor_gt 0.0921
_refine_ls_wR_factor_ref 0.1144
_reflns_Friedel_coverage 0.708
_reflns_Friedel_fraction_full 1.000
_reflns_Friedel_fraction_max 1.000
_reflns_number_gt 1819
_reflns_number_total 2796
_reflns_threshold_expression 'I > 2\s(I)'
_cod_data_source_file d2ce00025c2.cif
_cod_data_source_block mo_dm17411_0m
_cod_original_cell_volume 1503.4(6)
_cod_database_code 7244719
_shelx_space_group_comment
; 
The symmetry employed for this shelxl refinement is uniquely defined 
by the following loop, which should always be used as a source of 
symmetry information in preference to the above space-group names. 
They are only intended as comments. 
;
_shelx_estimated_absorpt_t_min 0.969
_shelx_estimated_absorpt_t_max 0.981
_shelxl_version_number 2013-4

loop_
_space_group_symop_operation_xyz
'x, y, z'
'-x+1/2, -y, z+1/2'
'-x, y+1/2, -z+1/2'
'x+1/2, -y+1/2, -z'

loop_
_atom_site_label
_atom_site_type_symbol
_atom_site_fract_x
_atom_site_fract_y
_atom_site_fract_z
_atom_site_U_iso_or_equiv
_atom_site_adp_type
_atom_site_occupancy
_atom_site_site_symmetry_order
_atom_site_calc_flag
_atom_site_refinement_flags_posn
_atom_site_refinement_flags_adp
_atom_site_refinement_flags_occupancy
_atom_site_disorder_assembly
_atom_site_disorder_group
N1 N 0.6411(5) 0.1360(4) 0.1756(2) 0.0609(10) Uani 1 1 d . . . . .
N2 N 0.2895(6) 0.0539(4) 0.38448(19) 0.0588(10) Uani 1 1 d . . . . .
N3 N 0.0419(6) 0.3627(4) 0.2289(2) 0.0620(11) Uani 1 1 d . . . . .
N4 N 0.1953(5) 1.0447(3) 0.08781(18) 0.0572(10) Uani 1 1 d . . . . .
N5 N 0.0184(6) 0.8807(4) 0.0555(2) 0.0607(11) Uani 1 1 d . . . . .
N6 N -0.0745(5) 0.9827(4) 0.03627(18) 0.0538(10) Uani 1 1 d . . . . .
N7 N -0.0191(6) 1.2019(4) 0.0438(2) 0.0599(10) Uani 1 1 d . . . . .
N8 N 0.3222(6) 0.8446(4) 0.1121(2) 0.0688(11) Uani 1 1 d . . . . .
O1 O 0.6403(5) 0.1869(4) 0.12201(19) 0.0846(12) Uani 1 1 d . . . . .
O2 O 0.7672(5) 0.0644(4) 0.19275(19) 0.0907(13) Uani 1 1 d . . . . .
O3 O 0.4013(5) -0.0309(3) 0.39349(18) 0.0803(11) Uani 1 1 d . . . . .
O4 O 0.1683(6) 0.0884(3) 0.42465(17) 0.0813(11) Uani 1 1 d . . . . .
O5 O -0.1177(5) 0.3598(4) 0.2577(2) 0.0877(12) Uani 1 1 d . . . . .
O6 O 0.0886(5) 0.4371(3) 0.18731(19) 0.0771(11) Uani 1 1 d . . . . .
O7 O -0.1188(6) 1.2228(3) -0.0049(2) 0.0777(11) Uani 1 1 d . . . . .
O8 O 0.0398(6) 1.2775(3) 0.0839(2) 0.0840(12) Uani 1 1 d . . . . .
O9 O 0.4672(6) 0.8903(4) 0.1395(2) 0.0934(13) Uani 1 1 d . . . . .
O10 O 0.2921(6) 0.7362(4) 0.1084(2) 0.0925(12) Uani 1 1 d . . . . .
C1 C 0.4749(6) 0.1606(4) 0.2215(2) 0.0474(10) Uani 1 1 d . . . . .
C2 C 0.4624(6) 0.0949(4) 0.2793(2) 0.0478(10) Uani 1 1 d . . . . .
H2 H 0.5558 0.0366 0.2902 0.057 Uiso 1 1 calc R U . . .
C3 C 0.3044(6) 0.1196(4) 0.3205(2) 0.0455(10) Uani 1 1 d . . . . .
C4 C 0.1648(6) 0.2045(4) 0.3053(2) 0.0491(11) Uani 1 1 d . . . . .
H4 H 0.0581 0.2185 0.3334 0.059 Uiso 1 1 calc R U . . .
C5 C 0.1878(6) 0.2685(4) 0.2468(2) 0.0490(11) Uani 1 1 d . . . . .
C6 C 0.3423(6) 0.2484(4) 0.2038(2) 0.0512(11) Uani 1 1 d . . . . .
H6 H 0.3561 0.2923 0.1645 0.061 Uiso 1 1 calc R U . . .
C7 C 0.0353(7) 1.0777(4) 0.0560(2) 0.0514(11) Uani 1 1 d . . . . .
C8 C 0.1769(7) 0.9251(4) 0.0852(2) 0.0543(11) Uani 1 1 d . . . . .
C9 C -0.2648(8) 0.9758(5) 0.0012(3) 0.0724(14) Uani 1 1 d . . . . .
H9A H -0.2485 1.0029 -0.0439 0.109 Uiso 1 1 calc R U . . .
H9B H -0.3592 1.0263 0.0235 0.109 Uiso 1 1 calc R U . . .
H9C H -0.3107 0.8936 0.0012 0.109 Uiso 1 1 calc R U . . .

loop_
_atom_site_aniso_label
_atom_site_aniso_U_11
_atom_site_aniso_U_22
_atom_site_aniso_U_33
_atom_site_aniso_U_23
_atom_site_aniso_U_13
_atom_site_aniso_U_12
N1 0.046(2) 0.078(3) 0.058(3) 0.002(2) 0.009(2) 0.002(2)
N2 0.061(2) 0.064(2) 0.051(2) 0.003(2) -0.004(2) -0.004(2)
N3 0.059(3) 0.066(3) 0.062(3) -0.007(2) -0.009(2) 0.016(2)
N4 0.052(2) 0.065(3) 0.055(2) 0.008(2) -0.0017(19) -0.0061(19)
N5 0.060(2) 0.060(2) 0.062(2) 0.005(2) -0.002(2) -0.005(2)
N6 0.048(2) 0.060(2) 0.053(2) 0.0029(19) -0.0015(17) -0.006(2)
N7 0.050(2) 0.065(3) 0.065(3) 0.004(2) 0.005(2) -0.001(2)
N8 0.062(3) 0.070(3) 0.074(3) 0.009(3) -0.005(2) 0.004(2)
O1 0.076(2) 0.109(3) 0.069(2) 0.022(2) 0.027(2) 0.010(2)
O2 0.061(2) 0.128(3) 0.083(3) 0.018(3) 0.015(2) 0.035(2)
O3 0.089(3) 0.083(2) 0.069(2) 0.022(2) 0.004(2) 0.023(2)
O4 0.089(3) 0.099(3) 0.056(2) 0.011(2) 0.023(2) 0.018(2)
O5 0.054(2) 0.113(3) 0.096(3) 0.014(3) 0.006(2) 0.033(2)
O6 0.090(3) 0.070(2) 0.071(2) 0.015(2) -0.006(2) 0.021(2)
O7 0.081(2) 0.083(3) 0.069(2) 0.015(2) -0.008(2) 0.007(2)
O8 0.078(2) 0.070(2) 0.103(3) -0.012(2) -0.011(2) -0.008(2)
O9 0.065(2) 0.089(3) 0.126(3) 0.021(2) -0.021(3) -0.001(2)
O10 0.097(3) 0.066(2) 0.115(3) 0.002(2) -0.019(3) 0.011(2)
C1 0.038(2) 0.055(3) 0.049(2) -0.002(2) -0.001(2) 0.001(2)
C2 0.039(2) 0.051(2) 0.053(2) -0.002(2) -0.007(2) 0.000(2)
C3 0.044(2) 0.049(2) 0.044(2) 0.000(2) -0.005(2) -0.001(2)
C4 0.043(2) 0.056(3) 0.048(2) -0.004(2) 0.001(2) -0.002(2)
C5 0.042(2) 0.054(3) 0.051(3) -0.002(2) -0.008(2) 0.005(2)
C6 0.049(3) 0.053(3) 0.052(3) 0.001(2) -0.001(2) -0.003(2)
C7 0.052(3) 0.055(3) 0.048(2) 0.004(2) 0.004(2) -0.005(2)
C8 0.053(3) 0.055(3) 0.054(3) 0.006(2) 0.004(2) -0.006(2)
C9 0.057(3) 0.088(4) 0.073(3) -0.006(3) -0.011(3) -0.006(3)

loop_
_atom_type_symbol
_atom_type_description
_atom_type_scat_dispersion_real
_atom_type_scat_dispersion_imag
_atom_type_scat_source
C C 0.0033 0.0016 'International Tables Vol C Tables 4.2.6.8 and 6.1.1.4'
H H 0.0000 0.0000 'International Tables Vol C Tables 4.2.6.8 and 6.1.1.4'
N N 0.0061 0.0033 'International Tables Vol C Tables 4.2.6.8 and 6.1.1.4'
O O 0.0106 0.0060 'International Tables Vol C Tables 4.2.6.8 and 6.1.1.4'

loop_
_geom_angle_atom_site_label_1
_geom_angle_atom_site_label_2
_geom_angle_atom_site_label_3
_geom_angle
_geom_angle_site_symmetry_1
_geom_angle_site_symmetry_3
_geom_angle_publ_flag
O1 N1 O2 123.8(4) . . ?
O1 N1 C1 117.5(4) . . ?
O2 N1 C1 118.7(4) . . ?
O4 N2 O3 124.5(4) . . ?
O4 N2 C3 117.9(4) . . ?
O3 N2 C3 117.6(4) . . ?
O6 N3 O5 124.8(4) . . ?
O6 N3 C5 117.9(4) . . ?
O5 N3 C5 117.3(5) . . ?
C7 N4 C8 100.4(4) . . ?
C8 N5 N6 101.5(4) . . ?
N5 N6 C7 108.0(3) . . ?
N5 N6 C9 120.2(4) . . ?
C7 N6 C9 131.7(4) . . ?
O7 N7 O8 125.5(4) . . ?
O7 N7 C7 117.5(4) . . ?
O8 N7 C7 117.0(4) . . ?
O10 N8 O9 124.3(5) . . ?
O10 N8 C8 118.2(4) . . ?
O9 N8 C8 117.5(4) . . ?
C6 C1 C2 123.6(4) . . ?
C6 C1 N1 118.0(4) . . ?
C2 C1 N1 118.4(4) . . ?
C1 C2 C3 116.7(4) . . ?
C1 C2 H2 121.6 . . ?
C3 C2 H2 121.6 . . ?
C4 C3 C2 122.6(4) . . ?
C4 C3 N2 118.9(4) . . ?
C2 C3 N2 118.4(4) . . ?
C3 C4 C5 117.7(4) . . ?
C3 C4 H4 121.2 . . ?
C5 C4 H4 121.2 . . ?
C6 C5 C4 122.4(4) . . ?
C6 C5 N3 118.1(4) . . ?
C4 C5 N3 119.4(4) . . ?
C1 C6 C5 116.9(4) . . ?
C1 C6 H6 121.5 . . ?
C5 C6 H6 121.5 . . ?
N4 C7 N6 112.6(4) . . ?
N4 C7 N7 124.0(4) . . ?
N6 C7 N7 123.4(4) . . ?
N5 C8 N4 117.5(4) . . ?
N5 C8 N8 119.9(4) . . ?
N4 C8 N8 122.6(4) . . ?
N6 C9 H9A 109.5 . . ?
N6 C9 H9B 109.5 . . ?
H9A C9 H9B 109.5 . . ?
N6 C9 H9C 109.5 . . ?
H9A C9 H9C 109.5 . . ?
H9B C9 H9C 109.5 . . ?

loop_
_geom_bond_atom_site_label_1
_geom_bond_atom_site_label_2
_geom_bond_distance
_geom_bond_site_symmetry_2
_geom_bond_publ_flag
N1 O1 1.212(5) . ?
N1 O2 1.215(5) . ?
N1 C1 1.480(5) . ?
N2 O4 1.212(5) . ?
N2 O3 1.219(5) . ?
N2 C3 1.477(5) . ?
N3 O6 1.214(5) . ?
N3 O5 1.227(5) . ?
N3 C5 1.481(6) . ?
N4 C7 1.311(5) . ?
N4 C8 1.329(5) . ?
N5 C8 1.324(6) . ?
N5 N6 1.347(5) . ?
N6 C7 1.347(5) . ?
N6 C9 1.472(6) . ?
N7 O7 1.210(5) . ?
N7 O8 1.226(5) . ?
N7 C7 1.443(6) . ?
N8 O10 1.217(5) . ?
N8 O9 1.235(5) . ?
N8 C8 1.434(6) . ?
C1 C6 1.370(6) . ?
C1 C2 1.370(6) . ?
C2 C3 1.381(6) . ?
C2 H2 0.9300 . ?
C3 C4 1.368(6) . ?
C4 C5 1.378(6) . ?
C4 H4 0.9300 . ?
C5 C6 1.375(6) . ?
C6 H6 0.9300 . ?
C9 H9A 0.9600 . ?
C9 H9B 0.9600 . ?
C9 H9C 0.9600 . ?

loop_
_geom_torsion_atom_site_label_1
_geom_torsion_atom_site_label_2
_geom_torsion_atom_site_label_3
_geom_torsion_atom_site_label_4
_geom_torsion
_geom_torsion_site_symmetry_1
_geom_torsion_site_symmetry_2
_geom_torsion_site_symmetry_3
_geom_torsion_site_symmetry_4
_geom_torsion_publ_flag
C8 N5 N6 C7 -0.1(4) . . . . ?
C8 N5 N6 C9 -179.0(4) . . . . ?
O1 N1 C1 C6 -6.7(6) . . . . ?
O2 N1 C1 C6 175.0(4) . . . . ?
O1 N1 C1 C2 173.5(4) . . . . ?
O2 N1 C1 C2 -4.8(6) . . . . ?
C6 C1 C2 C3 0.9(6) . . . . ?
N1 C1 C2 C3 -179.4(4) . . . . ?
C1 C2 C3 C4 0.3(6) . . . . ?
C1 C2 C3 N2 -177.8(4) . . . . ?
O4 N2 C3 C4 -9.1(6) . . . . ?
O3 N2 C3 C4 171.6(4) . . . . ?
O4 N2 C3 C2 169.1(4) . . . . ?
O3 N2 C3 C2 -10.2(5) . . . . ?
C2 C3 C4 C5 -1.3(6) . . . . ?
N2 C3 C4 C5 176.9(4) . . . . ?
C3 C4 C5 C6 1.1(6) . . . . ?
C3 C4 C5 N3 -179.0(4) . . . . ?
O6 N3 C5 C6 -18.0(6) . . . . ?
O5 N3 C5 C6 162.3(4) . . . . ?
O6 N3 C5 C4 162.1(4) . . . . ?
O5 N3 C5 C4 -17.6(6) . . . . ?
C2 C1 C6 C5 -1.1(6) . . . . ?
N1 C1 C6 C5 179.2(4) . . . . ?
C4 C5 C6 C1 0.1(6) . . . . ?
N3 C5 C6 C1 -179.9(4) . . . . ?
C8 N4 C7 N6 0.8(5) . . . . ?
C8 N4 C7 N7 -179.6(4) . . . . ?
N5 N6 C7 N4 -0.5(5) . . . . ?
C9 N6 C7 N4 178.3(4) . . . . ?
N5 N6 C7 N7 179.9(4) . . . . ?
C9 N6 C7 N7 -1.3(7) . . . . ?
O7 N7 C7 N4 152.1(4) . . . . ?
O8 N7 C7 N4 -27.9(6) . . . . ?
O7 N7 C7 N6 -28.3(6) . . . . ?
O8 N7 C7 N6 151.6(4) . . . . ?
N6 N5 C8 N4 0.7(5) . . . . ?
N6 N5 C8 N8 -178.4(4) . . . . ?
C7 N4 C8 N5 -0.9(5) . . . . ?
C7 N4 C8 N8 178.1(4) . . . . ?
O10 N8 C8 N5 -2.0(7) . . . . ?
O9 N8 C8 N5 -179.8(4) . . . . ?
O10 N8 C8 N4 179.0(5) . . . . ?
O9 N8 C8 N4 1.2(7) . . . . ?
